data_2205127
loop_
_publ_author_name
'Jin Yang'
'Li Li'
'Jian-Fang Ma'
'Ying-Ying Liu'

_publ_section_title
;
 A dinuclear copper complex with a <i>p</i>-aminobenzoate anion
;
_journal_issue 2
_journal_name_full 'Acta Crystallographica Section E'
_journal_page_first m237
_journal_page_last m239
_journal_paper_doi 10.1107/S1600536804034336
_journal_volume 61
_journal_year 2005
_chemical_formula_iupac '[Cu2 (C7 H6 N O2)4 (C3 H7 N O)2], 2C3 H7 N O'
_chemical_formula_moiety 'C34 H38 Cu2 N6 O10, 2C3 H7 N O'
_chemical_formula_sum 'C40 H52 Cu2 N8 O12'
_chemical_formula_weight 963.98
_chemical_name_systematic
;
 ?
;
_space_group_IT_number 14
_symmetry_cell_setting monoclinic
_symmetry_space_group_name_Hall '-P 2ybc'
_symmetry_space_group_name_H-M 'P 1 21/c 1'
_atom_sites_solution_hydrogens geom
_atom_sites_solution_primary direct
_atom_sites_solution_secondary difmap
_audit_creation_method SHELXL-97
_cell_angle_alpha 90.00
_cell_angle_beta 115.32(3)
_cell_angle_gamma 90.00
_cell_formula_units_Z 2
_cell_length_a 12.513(3)
_cell_length_b 15.918(3)
_cell_length_c 12.122(2)
_cell_measurement_reflns_used 17677
_cell_measurement_temperature 296(2)
_cell_measurement_theta_max 27.48
_cell_measurement_theta_min 1.80
_cell_volume 2182.5(9)
_computing_cell_refinement PROCESS-AUTO
_computing_data_collection 'PROCESS-AUTO (Rigaku Corporation, 1998)'
_computing_data_reduction PROCESS-AUTO
_computing_molecular_graphics 'SHELXTL-PLUS (Sheldrick, 1990)'
_computing_structure_refinement 'SHELXL97 (Sheldrick, 1997)'
_computing_structure_solution 'SHELXS97 (Sheldrick, 1997)'
_diffrn_ambient_temperature 296(2)
_diffrn_measured_fraction_theta_full 0.999
_diffrn_measured_fraction_theta_max 0.999
_diffrn_measurement_device_type 'Rigaku R-AXIS RAPID'
_diffrn_measurement_method '\w scan'
_diffrn_radiation_monochromator graphite
_diffrn_radiation_source 'rotating anode'
_diffrn_radiation_type MoK\a
_diffrn_radiation_wavelength 0.71073
_diffrn_reflns_av_R_equivalents 0.0391
_diffrn_reflns_av_sigmaI/netI 0.0516
_diffrn_reflns_limit_h_max 14
_diffrn_reflns_limit_h_min -16
_diffrn_reflns_limit_k_max 0
_diffrn_reflns_limit_k_min -20
_diffrn_reflns_limit_l_max 15
_diffrn_reflns_limit_l_min 0
_diffrn_reflns_number 20168
_diffrn_reflns_theta_full 27.48
_diffrn_reflns_theta_max 27.48
_diffrn_reflns_theta_min 1.80
_diffrn_standards_decay_% 0
_diffrn_standards_interval_time 0
_diffrn_standards_number 0
_exptl_absorpt_coefficient_mu 1.045
_exptl_absorpt_correction_T_max 0.803
_exptl_absorpt_correction_T_min 0.587
_exptl_absorpt_correction_type multi-scan
_exptl_absorpt_process_details '(ABSCOR; Higashi, 1995)'
_exptl_crystal_colour blue
_exptl_crystal_density_diffrn 1.467
_exptl_crystal_density_method 'not measured'
_exptl_crystal_description block
_exptl_crystal_F_000 1004
_exptl_crystal_size_max 0.50
_exptl_crystal_size_mid 0.33
_exptl_crystal_size_min 0.21
_refine_diff_density_max 0.458
_refine_diff_density_min -0.669
_refine_ls_extinction_method none
_refine_ls_goodness_of_fit_ref 0.957
_refine_ls_hydrogen_treatment mixed
_refine_ls_matrix_type full
_refine_ls_number_parameters 300
_refine_ls_number_reflns 4992
_refine_ls_number_restraints 4
_refine_ls_restrained_S_all 0.957
_refine_ls_R_factor_all 0.0483
_refine_ls_R_factor_gt 0.0299
_refine_ls_shift/su_max 0.001
_refine_ls_shift/su_mean <0.001
_refine_ls_structure_factor_coef Fsqd
_refine_ls_weighting_details 'calc w=1/[\s^2^(Fo^2^)+(0.0462P)^2^] where P=(Fo^2^+2Fc^2^)/3'
_refine_ls_weighting_scheme calc
_refine_ls_wR_factor_gt 0.0743
_refine_ls_wR_factor_ref 0.0896
_reflns_number_gt 3586
_reflns_number_total 4992
_reflns_threshold_expression I>2\s(I)
_cod_data_source_file ng6080.cif
_cod_data_source_block (I)
_cod_original_sg_symbol_Hall -P2ybc
_cod_original_sg_symbol_H-M P21/c
_cod_database_code 2205127

loop_
_symmetry_equiv_pos_as_xyz
'x, y, z'
'-x, y+1/2, -z+1/2'
'-x, -y, -z'
'x, -y-1/2, z-1/2'

loop_
_atom_site_label
_atom_site_fract_x
_atom_site_fract_y
_atom_site_fract_z
_atom_site_U_iso_or_equiv
_atom_site_adp_type
_atom_site_calc_flag
_atom_site_refinement_flags
_atom_site_occupancy
_atom_site_type_symbol
Cu1 0.56461(2) 0.507104(14) 0.43898(2) 0.02657(9) Uani d . 1 Cu
C11 0.69479(19) 0.29652(13) 0.66441(19) 0.0294(5) Uani d . 1 C
C12 0.6596(2) 0.25307(14) 0.7438(2) 0.0339(5) Uani d . 1 C
H12 0.5969 0.2739 0.7576 0.041 Uiso calc R 1 H
C13 0.7148(2) 0.18081(14) 0.8020(2) 0.0370(5) Uani d . 1 C
H13 0.6886 0.1532 0.8535 0.044 Uiso calc R 1 H
C14 0.8105(2) 0.14847(13) 0.7843(2) 0.0343(5) Uani d . 1 C
C15 0.8466(2) 0.19175(14) 0.7057(2) 0.0387(5) Uani d . 1 C
H15 0.9100 0.1714 0.6927 0.046 Uiso calc R 1 H
C16 0.7897(2) 0.26419(14) 0.6469(2) 0.0357(5) Uani d . 1 C
H16 0.8152 0.2917 0.5949 0.043 Uiso calc R 1 H
C17 0.63061(18) 0.37365(13) 0.60174(18) 0.0295(5) Uani d . 1 C
C21 0.70646(19) 0.67402(13) 0.73414(19) 0.0314(5) Uani d . 1 C
C22 0.6618(2) 0.70685(14) 0.8130(2) 0.0381(5) Uani d . 1 C
H22 0.5942 0.6833 0.8139 0.046 Uiso calc R 1 H
C23 0.7159(2) 0.77318(15) 0.8892(2) 0.0432(6) Uani d . 1 C
H23 0.6833 0.7944 0.9396 0.052 Uiso calc R 1 H
C24 0.8185(2) 0.80909(14) 0.8921(2) 0.0390(5) Uani d . 1 C
C25 0.8643(2) 0.77669(15) 0.8135(2) 0.0431(6) Uani d . 1 C
H25 0.9325 0.7999 0.8135 0.052 Uiso calc R 1 H
C26 0.8085(2) 0.71013(14) 0.7356(2) 0.0387(5) Uani d . 1 C
H26 0.8398 0.6895 0.6839 0.046 Uiso calc R 1 H
C27 0.64126(19) 0.60497(13) 0.64966(18) 0.0297(5) Uani d . 1 C
C31 0.5637(2) 0.56787(16) 0.2075(2) 0.0400(6) Uani d . 1 C
H31 0.4959 0.5903 0.2093 0.048 Uiso calc R 1 H
C32 0.6863(2) 0.5563(2) 0.0999(3) 0.0649(9) Uani d . 1 C
H32A 0.7543 0.5873 0.1541 0.097 Uiso calc R 1 H
H32B 0.6761 0.5639 0.0174 0.097 Uiso calc R 1 H
H32C 0.6976 0.4977 0.1205 0.097 Uiso calc R 1 H
C33 0.5067(3) 0.6430(2) 0.0171(2) 0.0718(10) Uani d . 1 C
H33A 0.4378 0.6553 0.0299 0.108 Uiso calc R 1 H
H33B 0.4832 0.6171 -0.0614 0.108 Uiso calc R 1 H
H33C 0.5486 0.6941 0.0203 0.108 Uiso calc R 1 H
C41 0.9239(3) 0.47321(19) 0.7871(3) 0.0627(8) Uani d . 1 C
H41 0.8656 0.5132 0.7479 0.075 Uiso calc R 1 H
C42 0.9980(3) 0.3637(2) 0.9367(3) 0.0806(10) Uani d . 1 C
H42A 0.9569 0.3114 0.9270 0.121 Uiso calc R 1 H
H42B 1.0390 0.3770 1.0219 0.121 Uiso calc R 1 H
H42C 1.0539 0.3591 0.9021 0.121 Uiso calc R 1 H
C43 0.8199(3) 0.4432(2) 0.9114(3) 0.0740(10) Uani d . 1 C
H43A 0.7722 0.4894 0.8655 0.111 Uiso calc R 1 H
H43B 0.8526 0.4562 0.9969 0.111 Uiso calc R 1 H
H43C 0.7721 0.3936 0.8956 0.111 Uiso calc R 1 H
N1 0.8682(2) 0.07691(13) 0.8464(2) 0.0463(5) Uani d D 1 N
H1A 0.910(2) 0.0478(16) 0.819(3) 0.072(10) Uiso d D 1 H
H1B 0.835(2) 0.0426(14) 0.875(2) 0.066(10) Uiso d D 1 H
N2 0.8710(2) 0.87531(16) 0.9675(2) 0.0584(6) Uani d D 1 N
H2A 0.9422(13) 0.890(2) 0.985(3) 0.089(12) Uiso d D 1 H
H2B 0.845(2) 0.8942(17) 1.017(2) 0.066(10) Uiso d D 1 H
N3 0.58286(18) 0.58617(13) 0.11123(17) 0.0417(5) Uani d . 1 N
N4 0.9149(2) 0.42899(14) 0.8755(2) 0.0520(5) Uani d . 1 N
O1 0.66211(13) 0.41125(9) 0.52782(13) 0.0342(4) Uani d . 1 O
O2 0.54641(13) 0.39751(10) 0.62555(14) 0.0370(4) Uani d . 1 O
O3 0.67205(13) 0.58318(9) 0.56670(13) 0.0339(3) Uani d . 1 O
O4 0.55648(14) 0.57244(10) 0.66522(13) 0.0390(4) Uani d . 1 O
O5 0.62674(14) 0.52408(10) 0.29523(14) 0.0362(4) Uani d . 1 O
O6 1.0016(2) 0.46604(16) 0.7529(3) 0.0907(8) Uani d . 1 O

loop_
_atom_site_aniso_label
_atom_site_aniso_U_11
_atom_site_aniso_U_22
_atom_site_aniso_U_33
_atom_site_aniso_U_12
_atom_site_aniso_U_13
_atom_site_aniso_U_23
Cu1 0.03121(15) 0.02750(14) 0.02486(13) 0.00044(12) 0.01568(10) 0.00120(11)
C11 0.0318(12) 0.0275(10) 0.0288(11) -0.0011(9) 0.0127(9) -0.0020(9)
C12 0.0360(13) 0.0339(11) 0.0361(12) 0.0004(10) 0.0196(11) -0.0020(10)
C13 0.0449(15) 0.0331(11) 0.0364(13) -0.0031(10) 0.0209(11) 0.0023(10)
C14 0.0334(13) 0.0275(11) 0.0350(12) -0.0017(9) 0.0078(10) 0.0002(9)
C15 0.0337(13) 0.0379(12) 0.0482(14) 0.0054(10) 0.0210(11) 0.0030(11)
C16 0.0371(14) 0.0364(12) 0.0389(13) 0.0013(10) 0.0213(11) 0.0043(10)
C17 0.0310(12) 0.0298(10) 0.0267(11) -0.0007(9) 0.0116(9) -0.0044(9)
C21 0.0327(12) 0.0309(11) 0.0292(11) 0.0007(9) 0.0116(10) 0.0007(9)
C22 0.0369(14) 0.0415(13) 0.0391(13) -0.0048(11) 0.0193(11) -0.0045(11)
C23 0.0474(15) 0.0422(14) 0.0449(14) -0.0028(12) 0.0244(12) -0.0100(11)
C24 0.0408(14) 0.0318(12) 0.0381(13) 0.0007(10) 0.0109(11) -0.0043(10)
C25 0.0352(14) 0.0432(13) 0.0518(15) -0.0078(11) 0.0196(12) -0.0040(12)
C26 0.0396(14) 0.0413(13) 0.0394(13) -0.0022(11) 0.0207(11) -0.0045(11)
C27 0.0318(12) 0.0283(10) 0.0268(11) 0.0020(9) 0.0104(9) 0.0045(9)
C31 0.0418(14) 0.0477(14) 0.0382(13) 0.0074(12) 0.0243(11) 0.0041(11)
C32 0.0580(19) 0.097(2) 0.0549(17) 0.0168(18) 0.0385(16) 0.0200(17)
C33 0.073(2) 0.092(2) 0.0536(19) 0.0271(19) 0.0306(17) 0.0353(17)
C41 0.0533(19) 0.0573(17) 0.068(2) 0.0019(15) 0.0173(16) 0.0090(15)
C42 0.086(3) 0.0589(19) 0.073(2) 0.0144(18) 0.0114(19) 0.0107(17)
C43 0.068(2) 0.093(3) 0.065(2) -0.013(2) 0.0331(18) -0.0178(19)
N1 0.0450(14) 0.0334(11) 0.0563(14) 0.0029(10) 0.0177(11) 0.0093(10)
N2 0.0513(16) 0.0571(15) 0.0621(16) -0.0134(13) 0.0197(14) -0.0247(13)
N3 0.0457(12) 0.0524(12) 0.0326(10) 0.0075(10) 0.0220(9) 0.0097(9)
N4 0.0483(14) 0.0487(13) 0.0499(13) -0.0032(11) 0.0125(11) -0.0007(11)
O1 0.0394(9) 0.0317(8) 0.0387(8) 0.0059(7) 0.0234(8) 0.0064(7)
O2 0.0393(9) 0.0409(9) 0.0385(9) 0.0117(8) 0.0240(7) 0.0086(7)
O3 0.0384(9) 0.0328(8) 0.0338(8) -0.0038(7) 0.0185(7) -0.0036(7)
O4 0.0428(10) 0.0438(9) 0.0336(8) -0.0133(8) 0.0192(8) -0.0071(7)
O5 0.0398(9) 0.0423(9) 0.0324(8) 0.0060(7) 0.0211(7) 0.0082(7)
O6 0.0733(16) 0.1000(18) 0.117(2) -0.0038(15) 0.0579(16) 0.0176(17)

loop_
_atom_type_symbol
_atom_type_description
_atom_type_scat_dispersion_real
_atom_type_scat_dispersion_imag
_atom_type_scat_source
C C 0.0033 0.0016 'International Tables Vol C Tables 4.2.6.8 and 6.1.1.4'
H H 0.0000 0.0000 'International Tables Vol C Tables 4.2.6.8 and 6.1.1.4'
N N 0.0061 0.0033 'International Tables Vol C Tables 4.2.6.8 and 6.1.1.4'
O O 0.0106 0.0060 'International Tables Vol C Tables 4.2.6.8 and 6.1.1.4'
Cu Cu 0.3201 1.2651 'International Tables Vol C Tables 4.2.6.8 and 6.1.1.4'

loop_
_geom_angle_atom_site_label_1
_geom_angle_atom_site_label_2
_geom_angle_atom_site_label_3
_geom_angle_site_symmetry_1
_geom_angle_site_symmetry_3
_geom_angle
_geom_angle_publ_flag
O1 Cu1 O2 . 3_666 168.43(6) yes
O1 Cu1 O3 . . 89.52(7) yes
O1 Cu1 O4 . 3_666 88.81(7) yes
O1 Cu1 O5 . . 100.49(6) yes
O2 Cu1 O3 3_666 . 88.10(7) yes
O2 Cu1 O4 3_666 3_666 91.28(7) yes
O2 Cu1 O5 3_666 . 91.08(6) yes
O3 Cu1 O4 . 3_666 168.51(6) yes
O3 Cu1 O5 . . 101.10(6) yes
O4 Cu1 O5 3_666 . 90.37(6) yes
O1 Cu1 Cu1 . 3_666 90.69(4) ?
O4 Cu1 Cu1 3_666 3_666 79.36(5) ?
O3 Cu1 Cu1 . 3_666 89.30(4) ?
O2 Cu1 Cu1 3_666 3_666 77.97(4) ?
O5 Cu1 Cu1 . 3_666 164.70(5) ?
C16 C11 C12 . . 117.5(2) ?
C16 C11 C17 . . 122.52(19) ?
C12 C11 C17 . . 119.98(19) ?
C13 C12 C11 . . 122.1(2) ?
C13 C12 H12 . . 119.0 ?
C11 C12 H12 . . 119.0 ?
C12 C13 C14 . . 120.3(2) ?
C12 C13 H13 . . 119.9 ?
C14 C13 H13 . . 119.9 ?
N1 C14 C15 . . 121.9(2) ?
N1 C14 C13 . . 120.0(2) ?
C15 C14 C13 . . 118.0(2) ?
C16 C15 C14 . . 121.1(2) ?
C16 C15 H15 . . 119.5 ?
C14 C15 H15 . . 119.5 ?
C15 C16 C11 . . 121.1(2) ?
C15 C16 H16 . . 119.5 ?
C11 C16 H16 . . 119.5 ?
O2 C17 O1 . . 124.0(2) ?
O2 C17 C11 . . 116.91(18) ?
O1 C17 C11 . . 119.10(18) ?
C26 C21 C22 . . 117.9(2) ?
C26 C21 C27 . . 123.0(2) ?
C22 C21 C27 . . 119.0(2) ?
C23 C22 C21 . . 121.4(2) ?
C23 C22 H22 . . 119.3 ?
C21 C22 H22 . . 119.3 ?
C22 C23 C24 . . 121.0(2) ?
C22 C23 H23 . . 119.5 ?
C24 C23 H23 . . 119.5 ?
N2 C24 C23 . . 120.6(2) ?
N2 C24 C25 . . 121.3(2) ?
C23 C24 C25 . . 118.2(2) ?
C26 C25 C24 . . 120.5(2) ?
C26 C25 H25 . . 119.7 ?
C24 C25 H25 . . 119.7 ?
C25 C26 C21 . . 120.9(2) ?
C25 C26 H26 . . 119.5 ?
C21 C26 H26 . . 119.5 ?
O4 C27 O3 . . 124.4(2) ?
O4 C27 C21 . . 116.64(18) ?
O3 C27 C21 . . 119.00(19) ?
O5 C31 N3 . . 126.6(2) ?
O5 C31 H31 . . 116.7 ?
N3 C31 H31 . . 116.7 ?
N3 C32 H32A . . 109.5 ?
N3 C32 H32B . . 109.5 ?
H32A C32 H32B . . 109.5 ?
N3 C32 H32C . . 109.5 ?
H32A C32 H32C . . 109.5 ?
H32B C32 H32C . . 109.5 ?
N3 C33 H33A . . 109.5 ?
N3 C33 H33B . . 109.5 ?
H33A C33 H33B . . 109.5 ?
N3 C33 H33C . . 109.5 ?
H33A C33 H33C . . 109.5 ?
H33B C33 H33C . . 109.5 ?
O6 C41 N4 . . 125.6(3) ?
O6 C41 H41 . . 117.2 ?
N4 C41 H41 . . 117.2 ?
N4 C42 H42A . . 109.5 ?
N4 C42 H42B . . 109.5 ?
H42A C42 H42B . . 109.5 ?
N4 C42 H42C . . 109.5 ?
H42A C42 H42C . . 109.5 ?
H42B C42 H42C . . 109.5 ?
N4 C43 H43A . . 109.5 ?
N4 C43 H43B . . 109.5 ?
H43A C43 H43B . . 109.5 ?
N4 C43 H43C . . 109.5 ?
H43A C43 H43C . . 109.5 ?
H43B C43 H43C . . 109.5 ?
C14 N1 H1A . . 120(2) ?
C14 N1 H1B . . 122(2) ?
H1A N1 H1B . . 107(3) ?
C24 N2 H2A . . 122(2) ?
C24 N2 H2B . . 122(2) ?
H2A N2 H2B . . 113(3) ?
C31 N3 C32 . . 121.5(2) ?
C31 N3 C33 . . 121.8(2) ?
C32 N3 C33 . . 116.5(2) ?
C41 N4 C42 . . 120.6(3) ?
C41 N4 C43 . . 121.6(3) ?
C42 N4 C43 . . 117.8(3) ?
C17 O1 Cu1 . . 116.43(13) ?
C17 O2 Cu1 . 3_666 130.77(14) ?
C27 O3 Cu1 . . 116.98(14) ?
C27 O4 Cu1 . 3_666 129.31(14) ?
C31 O5 Cu1 . . 116.04(14) ?

loop_
_geom_bond_atom_site_label_1
_geom_bond_atom_site_label_2
_geom_bond_site_symmetry_2
_geom_bond_distance
_geom_bond_publ_flag
Cu1 O1 . 1.9627(15) yes
Cu1 O2 3_666 1.9792(15) yes
Cu1 O3 . 1.9724(16) yes
Cu1 O4 3_666 1.9639(16) yes
Cu1 O5 . 2.2074(15) yes
Cu1 Cu1 3_666 2.6269(7) ?
C11 C16 . 1.391(3) ?
C11 C12 . 1.400(3) ?
C11 C17 . 1.486(3) ?
C12 C13 . 1.371(3) ?
C12 H12 . 0.9300 ?
C13 C14 . 1.401(3) ?
C13 H13 . 0.9300 ?
C14 N1 . 1.386(3) ?
C14 C15 . 1.399(3) ?
C15 C16 . 1.382(3) ?
C15 H15 . 0.9300 ?
C16 H16 . 0.9300 ?
C17 O2 . 1.264(2) ?
C17 O1 . 1.272(2) ?
C21 C26 . 1.393(3) ?
C21 C22 . 1.398(3) ?
C21 C27 . 1.486(3) ?
C22 C23 . 1.375(3) ?
C22 H22 . 0.9300 ?
C23 C24 . 1.392(3) ?
C23 H23 . 0.9300 ?
C24 N2 . 1.365(3) ?
C24 C25 . 1.404(3) ?
C25 C26 . 1.392(3) ?
C25 H25 . 0.9300 ?
C26 H26 . 0.9300 ?
C27 O4 . 1.265(2) ?
C27 O3 . 1.270(2) ?
C31 O5 . 1.233(3) ?
C31 N3 . 1.320(3) ?
C31 H31 . 0.9300 ?
C32 N3 . 1.441(3) ?
C32 H32A . 0.9600 ?
C32 H32B . 0.9600 ?
C32 H32C . 0.9600 ?
C33 N3 . 1.448(3) ?
C33 H33A . 0.9600 ?
C33 H33B . 0.9600 ?
C33 H33C . 0.9600 ?
C41 O6 . 1.215(4) ?
C41 N4 . 1.327(4) ?
C41 H41 . 0.9300 ?
C42 N4 . 1.433(3) ?
C42 H42A . 0.9600 ?
C42 H42B . 0.9600 ?
C42 H42C . 0.9600 ?
C43 N4 . 1.447(4) ?
C43 H43A . 0.9600 ?
C43 H43B . 0.9600 ?
C43 H43C . 0.9600 ?
N1 H1A . 0.864(10) ?
N1 H1B . 0.843(10) ?
N2 H2A . 0.858(10) ?
N2 H2B . 0.846(10) ?
O2 Cu1 3_666 1.9792(15) ?
O4 Cu1 3_666 1.9639(16) ?

loop_
_geom_hbond_atom_site_label_D
_geom_hbond_atom_site_label_H
_geom_hbond_atom_site_label_A
_geom_hbond_site_symmetry_A
_geom_hbond_distance_DH
_geom_hbond_distance_HA
_geom_hbond_distance_DA
_geom_hbond_angle_DHA
N1 H1A O6 2_746 0.864(10) 2.122(11) 2.982(3) 174(3)
N2 H2A N1 3_767 0.858(10) 2.43(2) 3.165(4) 143(3)

loop_
_geom_torsion_atom_site_label_1
_geom_torsion_atom_site_label_2
_geom_torsion_atom_site_label_3
_geom_torsion_atom_site_label_4
_geom_torsion_site_symmetry_1
_geom_torsion_site_symmetry_4
_geom_torsion
C16 C11 C12 C13 . . -0.7(3)
C17 C11 C12 C13 . . 178.8(2)
C11 C12 C13 C14 . . 0.8(3)
C12 C13 C14 N1 . . 178.0(2)
C12 C13 C14 C15 . . -0.3(3)
N1 C14 C15 C16 . . -178.4(2)
C13 C14 C15 C16 . . -0.1(3)
C14 C15 C16 C11 . . 0.2(4)
C12 C11 C16 C15 . . 0.2(3)
C17 C11 C16 C15 . . -179.3(2)
C16 C11 C17 O2 . . -179.4(2)
C12 C11 C17 O2 . . 1.1(3)
C16 C11 C17 O1 . . 1.0(3)
C12 C11 C17 O1 . . -178.45(19)
C26 C21 C22 C23 . . 0.5(3)
C27 C21 C22 C23 . . -177.2(2)
C21 C22 C23 C24 . . -1.2(4)
C22 C23 C24 N2 . . 179.5(2)
C22 C23 C24 C25 . . 1.1(4)
N2 C24 C25 C26 . . -178.8(2)
C23 C24 C25 C26 . . -0.4(4)
C24 C25 C26 C21 . . -0.2(4)
C22 C21 C26 C25 . . 0.2(3)
C27 C21 C26 C25 . . 177.7(2)
C26 C21 C27 O4 . . 173.6(2)
C22 C21 C27 O4 . . -8.8(3)
C26 C21 C27 O3 . . -7.3(3)
C22 C21 C27 O3 . . 170.2(2)
O5 C31 N3 C32 . . -1.2(4)
O5 C31 N3 C33 . . -175.8(3)
O6 C41 N4 C42 . . -2.8(5)
O6 C41 N4 C43 . . 178.8(3)
O2 C17 O1 Cu1 . . -4.4(3)
C11 C17 O1 Cu1 . . 175.15(14)
O4 Cu1 O1 C17 3_666 . -75.29(15)
O3 Cu1 O1 C17 . . 93.34(15)
O2 Cu1 O1 C17 3_666 . 15.3(4)
O5 Cu1 O1 C17 . . -165.45(14)
Cu1 Cu1 O1 C17 3_666 . 4.04(14)
O1 C17 O2 Cu1 . 3_666 1.6(3)
C11 C17 O2 Cu1 . 3_666 -177.95(13)
O4 C27 O3 Cu1 . . 10.3(3)
C21 C27 O3 Cu1 . . -168.65(14)
O1 Cu1 O3 C27 . . -97.07(15)
O4 Cu1 O3 C27 3_666 . -15.5(4)
O2 Cu1 O3 C27 3_666 . 71.61(15)
O5 Cu1 O3 C27 . . 162.33(14)
Cu1 Cu1 O3 C27 3_666 . -6.37(14)
O3 C27 O4 Cu1 . 3_666 -8.9(3)
C21 C27 O4 Cu1 . 3_666 170.08(14)
N3 C31 O5 Cu1 . . -179.6(2)
O1 Cu1 O5 C31 . . 164.31(17)
O4 Cu1 O5 C31 3_666 . 75.45(18)
O3 Cu1 O5 C31 . . -104.11(17)
O2 Cu1 O5 C31 3_666 . -15.84(17)
Cu1 Cu1 O5 C31 3_666 . 28.0(3)
